data_1507571
loop_
_publ_author_name
'Dekorver, Kyle A.'
'Wang, Xiao-Na'
'Walton, Mary C.'
'Hsung, Richard P.'

_publ_section_title
;
 Carbocyclization Cascades of Allyl Ketenimines via Aza-Claisen
 Rearrangements of N-Phosphoryl-N-allyl-ynamides.
;
_journal_issue 7
_journal_name_full 'Organic letters'
_journal_page_first 1768
_journal_page_last 1771
_journal_paper_doi 10.1021/ol300366e
_journal_volume 14
_journal_year 2012
_chemical_formula_moiety 'C18 H24 N O5 P'
_chemical_formula_sum 'C18 H24 N O5 P'
_chemical_formula_weight 365.35
_chemical_name_common 11275a
_chemical_name_systematic
; 
 ? 
;
_space_group_IT_number 14
_symmetry_cell_setting monoclinic
_symmetry_space_group_name_Hall '-P 2ybc'
_symmetry_space_group_name_H-M 'P 1 21/c 1'
_atom_sites_solution_hydrogens geom
_atom_sites_solution_primary direct
_atom_sites_solution_secondary difmap
_audit_creation_method SHELXL-97
_cell_angle_alpha 90.00
_cell_angle_beta 93.771(2)
_cell_angle_gamma 90.00
_cell_formula_units_Z 4
_cell_length_a 10.8692(15)
_cell_length_b 5.7913(8)
_cell_length_c 29.339(4)
_cell_measurement_reflns_used 2199
_cell_measurement_temperature 173(2)
_cell_measurement_theta_max 23.50
_cell_measurement_theta_min 2.41
_cell_volume 1842.8(4)
_computing_cell_refinement 'Bruker SAINT'
_computing_data_collection 'Bruker APEX2'
_computing_data_reduction 'Bruker SAINT'
_computing_molecular_graphics 'Bruker SHELXTL'
_computing_publication_material 'Bruker SHELXTL'
_computing_structure_refinement 'SHELXL-97 (Sheldrick, 2008)'
_computing_structure_solution 'SHELXS-97 (Sheldrick, 2008)'
_diffrn_ambient_temperature 173(2)
_diffrn_measured_fraction_theta_full 0.998
_diffrn_measured_fraction_theta_max 0.998
_diffrn_measurement_device_type 'Bruker APEX-II CCD'
_diffrn_measurement_method '\f and \w scans'
_diffrn_radiation_monochromator graphite
_diffrn_radiation_source 'sealed tube'
_diffrn_radiation_type MoK\a
_diffrn_radiation_wavelength 0.71073
_diffrn_reflns_av_R_equivalents 0.0539
_diffrn_reflns_av_sigmaI/netI 0.0634
_diffrn_reflns_limit_h_max 12
_diffrn_reflns_limit_h_min -12
_diffrn_reflns_limit_k_max 6
_diffrn_reflns_limit_k_min 0
_diffrn_reflns_limit_l_max 35
_diffrn_reflns_limit_l_min 0
_diffrn_reflns_number 9591
_diffrn_reflns_theta_full 25.11
_diffrn_reflns_theta_max 25.11
_diffrn_reflns_theta_min 1.88
_exptl_absorpt_coefficient_mu 0.177
_exptl_absorpt_correction_T_max 0.996
_exptl_absorpt_correction_T_min 0.983
_exptl_absorpt_correction_type multi-scan
_exptl_absorpt_process_details 'SADABS (Sheldrick, 2008/1)'
_exptl_crystal_colour Colorless
_exptl_crystal_density_diffrn 1.317
_exptl_crystal_density_method 'not measured'
_exptl_crystal_description Needle
_exptl_crystal_F_000 776
_exptl_crystal_size_max 0.45
_exptl_crystal_size_mid 0.08
_exptl_crystal_size_min 0.02
_refine_diff_density_max 0.214
_refine_diff_density_min -0.295
_refine_diff_density_rms 0.054
_refine_ls_extinction_method none
_refine_ls_goodness_of_fit_ref 1.017
_refine_ls_hydrogen_treatment mixed
_refine_ls_matrix_type full
_refine_ls_number_parameters 266
_refine_ls_number_reflns 3264
_refine_ls_number_restraints 33
_refine_ls_restrained_S_all 1.014
_refine_ls_R_factor_all 0.0949
_refine_ls_R_factor_gt 0.0475
_refine_ls_shift/su_max 0.001
_refine_ls_shift/su_mean 0.000
_refine_ls_structure_factor_coef Fsqd
_refine_ls_weighting_details 'calc w=1/[\s^2^(Fo^2^)+(0.0369P)^2^+0.8485P] where P=(Fo^2^+2Fc^2^)/3'
_refine_ls_weighting_scheme calc
_refine_ls_wR_factor_gt 0.0905
_refine_ls_wR_factor_ref 0.1097
_reflns_number_gt 2050
_reflns_number_total 3264
_reflns_threshold_expression >2sigma(I)
_cod_data_source_file ol300366e_si_003.cif
_cod_data_source_block 11275a
_cod_depositor_comments
;
The following automatic conversions were performed:

'_symmetry_cell_setting' value 'Monoclinic' changed to 'monoclinic'
according to /home/saulius/struct/CIF-dictionaries/cif_core.dic
dictionary named 'cif_core.dic' version 2.4.1 from
2010-06-29.

'_exptl_absorpt_correction_type' value 'Multi-scan'
changed to 'multi-scan' according to
/home/saulius/struct/CIF-dictionaries/cif_core.dic dictionary named
'cif_core.dic' version 2.4.1 from 2010-06-29.

Automatic conversion script
Id: cif_fix_values 1715 2011-07-08 13:25:40Z adriana 
;
_cod_original_sg_symbol_H-M P2(1)/c
_cod_database_code 1507571

loop_
_symmetry_equiv_pos_as_xyz
'x, y, z'
'-x, y+1/2, -z+1/2'
'-x, -y, -z'
'x, -y-1/2, z-1/2'

loop_
_atom_site_label
_atom_site_type_symbol
_atom_site_fract_x
_atom_site_fract_y
_atom_site_fract_z
_atom_site_U_iso_or_equiv
_atom_site_adp_type
_atom_site_occupancy
_atom_site_symmetry_multiplicity
_atom_site_calc_flag
_atom_site_refinement_flags
_atom_site_disorder_assembly
_atom_site_disorder_group
N1 N 0.4204(2) 0.4374(4) 0.63578(8) 0.0351(6) Uani 1 1 d . A .
H1A H 0.348(3) 0.379(5) 0.6358(10) 0.042 Uiso 1 1 d . . .
C1 C 0.4836(2) 0.3661(5) 0.59963(11) 0.0374(7) Uani 1 1 d . . .
C2 C 0.4408(10) 0.192(2) 0.5732(5) 0.034(2) Uani 0.588(5) 1 d PD A 1
H2A H 0.4944 0.1267 0.5523 0.041 Uiso 0.588(5) 1 calc PR A 1
C3 C 0.3179(9) 0.0964(12) 0.5743(3) 0.0273(16) Uani 0.588(5) 1 d PD A 1
O1 O 0.2454(15) 0.162(3) 0.6025(4) 0.032(2) Uani 0.588(5) 1 d PD A 1
C4 C 0.2770(7) -0.0806(11) 0.5384(2) 0.0385(17) Uani 0.588(5) 1 d PD A 1
H4A H 0.3507 -0.1711 0.5302 0.046 Uiso 0.588(5) 1 calc PR A 1
C5 C 0.2278(9) 0.0526(13) 0.4969(2) 0.075(3) Uani 0.588(5) 1 d PDU A 1
H5A H 0.2034 -0.0555 0.4722 0.113 Uiso 0.588(5) 1 calc PR A 1
H5B H 0.2920 0.1562 0.4868 0.113 Uiso 0.588(5) 1 calc PR A 1
H5C H 0.1561 0.1436 0.5046 0.113 Uiso 0.588(5) 1 calc PR A 1
C6 C 0.1825(5) -0.2452(9) 0.55486(19) 0.0480(17) Uani 0.588(5) 1 d PDU A 1
H6A H 0.2155 -0.3206 0.5830 0.072 Uiso 0.588(5) 1 calc PR A 1
H6B H 0.1631 -0.3624 0.5314 0.072 Uiso 0.588(5) 1 calc PR A 1
H6C H 0.1075 -0.1600 0.5609 0.072 Uiso 0.588(5) 1 calc PR A 1
C2' C 0.4267(15) 0.244(3) 0.5621(7) 0.034(2) Uani 0.412(5) 1 d PD A 2
H2A' H 0.4715 0.2222 0.5357 0.041 Uiso 0.412(5) 1 calc PR A 2
C3' C 0.3028(13) 0.1512(18) 0.5623(4) 0.0273(16) Uani 0.412(5) 1 d PD A 2
O1' O 0.234(2) 0.190(5) 0.5933(6) 0.032(2) Uani 0.412(5) 1 d PD A 2
C4' C 0.2593(9) 0.0003(19) 0.5220(4) 0.0385(17) Uani 0.412(5) 1 d PD A 2
H4A' H 0.2998 0.0569 0.4945 0.046 Uiso 0.412(5) 1 calc PR A 2
C5' C 0.1219(8) 0.021(2) 0.5125(3) 0.080(4) Uani 0.412(5) 1 d PDU A 2
H5A' H 0.0993 0.1848 0.5099 0.119 Uiso 0.412(5) 1 calc PR A 2
H5B' H 0.0799 -0.0490 0.5376 0.119 Uiso 0.412(5) 1 calc PR A 2
H5C' H 0.0972 -0.0583 0.4839 0.119 Uiso 0.412(5) 1 calc PR A 2
C6' C 0.3015(9) -0.2451(16) 0.5313(3) 0.063(3) Uani 0.412(5) 1 d PDU A 2
H6A' H 0.2806 -0.3406 0.5043 0.095 Uiso 0.412(5) 1 calc PR A 2
H6B' H 0.2603 -0.3066 0.5574 0.095 Uiso 0.412(5) 1 calc PR A 2
H6C' H 0.3910 -0.2471 0.5381 0.095 Uiso 0.412(5) 1 calc PR A 2
C7 C 0.6068(3) 0.4768(5) 0.59165(10) 0.0376(7) Uani 1 1 d . A .
O2 O 0.60589(19) 0.6653(4) 0.57359(9) 0.0575(7) Uani 1 1 d . . .
C8 C 0.7214(2) 0.3457(5) 0.60356(9) 0.0326(7) Uani 1 1 d . . .
C9 C 0.8339(3) 0.4401(5) 0.59277(10) 0.0373(7) Uani 1 1 d . A .
H9A H 0.8361 0.5868 0.5784 0.045 Uiso 1 1 calc R . .
C10 C 0.9421(3) 0.3202(6) 0.60301(11) 0.0437(8) Uani 1 1 d . . .
H10A H 1.0187 0.3839 0.5955 0.052 Uiso 1 1 calc R A .
C11 C 0.9387(3) 0.1072(6) 0.62426(10) 0.0458(8) Uani 1 1 d . A .
H11A H 1.0132 0.0247 0.6312 0.055 Uiso 1 1 calc R . .
C12 C 0.8283(3) 0.0147(6) 0.63531(10) 0.0423(8) Uani 1 1 d . . .
H12A H 0.8267 -0.1309 0.6502 0.051 Uiso 1 1 calc R A .
C13 C 0.7194(3) 0.1320(5) 0.62493(10) 0.0376(7) Uani 1 1 d . A .
H13A H 0.6431 0.0664 0.6324 0.045 Uiso 1 1 calc R . .
P1 P 0.45940(7) 0.62189(13) 0.67693(3) 0.0330(2) Uani 1 1 d . . .
O3 O 0.59157(17) 0.6694(3) 0.68001(7) 0.0428(5) Uani 1 1 d . A .
O4 O 0.40672(17) 0.4992(3) 0.71911(6) 0.0353(5) Uani 1 1 d . A .
C14 C 0.3335(2) 0.6195(5) 0.75206(9) 0.0340(7) Uani 1 1 d . . .
H14A H 0.3883 0.7182 0.7721 0.041 Uiso 1 1 calc R A .
H14B H 0.2943 0.5048 0.7715 0.041 Uiso 1 1 calc R . .
C15 C 0.2347(2) 0.7675(5) 0.72757(10) 0.0329(7) Uani 1 1 d . A .
C16 C 0.2978(3) 0.9436(5) 0.69905(10) 0.0372(7) Uani 1 1 d . . .
H16A H 0.2345 1.0396 0.6823 0.045 Uiso 1 1 calc R A .
H16B H 0.3490 1.0466 0.7195 0.045 Uiso 1 1 calc R . .
O5 O 0.37517(19) 0.8365(3) 0.66667(7) 0.0471(6) Uani 1 1 d . A .
C17 C 0.1653(3) 0.8989(5) 0.76318(11) 0.0478(8) Uani 1 1 d . . .
H17A H 0.1057 1.0043 0.7477 0.072 Uiso 1 1 calc R A .
H17B H 0.2241 0.9877 0.7830 0.072 Uiso 1 1 calc R . .
H17C H 0.1217 0.7888 0.7817 0.072 Uiso 1 1 calc R . .
C18 C 0.1446(3) 0.6177(5) 0.69799(11) 0.0472(8) Uani 1 1 d . . .
H18A H 0.1879 0.5487 0.6731 0.071 Uiso 1 1 calc R A .
H18B H 0.0766 0.7137 0.6852 0.071 Uiso 1 1 calc R . .
H18C H 0.1120 0.4950 0.7168 0.071 Uiso 1 1 calc R . .

loop_
_atom_site_aniso_label
_atom_site_aniso_U_11
_atom_site_aniso_U_22
_atom_site_aniso_U_33
_atom_site_aniso_U_23
_atom_site_aniso_U_13
_atom_site_aniso_U_12
N1 0.0268(13) 0.0403(15) 0.0386(15) -0.0042(12) 0.0046(12) -0.0077(12)
C1 0.0289(15) 0.0308(16) 0.0532(19) -0.0030(15) 0.0089(14) -0.0012(14)
C2 0.029(3) 0.030(6) 0.044(7) -0.005(4) 0.006(3) 0.003(3)
C3 0.027(3) 0.020(4) 0.035(5) 0.009(3) -0.002(3) 0.008(3)
O1 0.025(3) 0.037(4) 0.033(5) 0.001(4) -0.003(4) 0.002(2)
C4 0.037(3) 0.031(6) 0.047(5) -0.009(3) 0.003(3) 0.002(3)
C5 0.117(8) 0.073(5) 0.035(4) -0.002(4) -0.003(4) -0.039(5)
C6 0.057(4) 0.033(3) 0.052(4) -0.002(3) -0.005(3) -0.019(3)
C2' 0.029(3) 0.030(6) 0.044(7) -0.005(4) 0.006(3) 0.003(3)
C3' 0.027(3) 0.020(4) 0.035(5) 0.009(3) -0.002(3) 0.008(3)
O1' 0.025(3) 0.037(4) 0.033(5) 0.001(4) -0.003(4) 0.002(2)
C4' 0.037(3) 0.031(6) 0.047(5) -0.009(3) 0.003(3) 0.002(3)
C5' 0.051(6) 0.120(9) 0.063(7) -0.044(7) -0.027(5) 0.018(6)
C6' 0.085(7) 0.045(6) 0.059(6) -0.005(5) -0.008(5) 0.007(5)
C7 0.0370(18) 0.0323(17) 0.0443(18) -0.0090(15) 0.0097(14) -0.0075(15)
O2 0.0420(13) 0.0376(13) 0.0938(19) 0.0057(13) 0.0108(12) -0.0045(11)
C8 0.0299(16) 0.0325(16) 0.0362(17) -0.0100(14) 0.0078(13) -0.0077(14)
C9 0.0351(17) 0.0355(17) 0.0421(18) -0.0067(14) 0.0076(14) -0.0074(14)
C10 0.0319(17) 0.052(2) 0.048(2) -0.0131(17) 0.0099(15) -0.0041(16)
C11 0.0387(18) 0.056(2) 0.0427(19) -0.0115(17) -0.0001(15) 0.0069(17)
C12 0.049(2) 0.0381(17) 0.0394(18) -0.0026(15) 0.0019(15) 0.0015(16)
C13 0.0387(17) 0.0365(17) 0.0386(17) -0.0072(15) 0.0101(14) -0.0079(15)
P1 0.0315(4) 0.0262(4) 0.0416(5) -0.0002(4) 0.0054(3) -0.0021(3)
O3 0.0326(11) 0.0445(12) 0.0514(13) -0.0118(10) 0.0037(10) -0.0099(10)
O4 0.0406(11) 0.0274(10) 0.0390(12) 0.0026(9) 0.0096(9) 0.0039(9)
C14 0.0339(16) 0.0335(16) 0.0348(16) 0.0001(14) 0.0032(13) 0.0036(14)
C15 0.0286(15) 0.0308(15) 0.0396(17) 0.0019(14) 0.0044(13) -0.0013(13)
C16 0.0343(16) 0.0277(15) 0.0500(19) 0.0039(14) 0.0070(14) 0.0051(13)
O5 0.0532(13) 0.0342(12) 0.0568(14) 0.0155(10) 0.0243(11) 0.0143(10)
C17 0.0433(18) 0.050(2) 0.051(2) 0.0050(17) 0.0101(16) 0.0131(16)
C18 0.0329(17) 0.0476(19) 0.060(2) 0.0059(17) -0.0027(15) -0.0040(16)

loop_
_atom_type_symbol
_atom_type_description
_atom_type_scat_dispersion_real
_atom_type_scat_dispersion_imag
_atom_type_scat_source
C C 0.0033 0.0016 'International Tables Vol C Tables 4.2.6.8 and 6.1.1.4'
H H 0.0000 0.0000 'International Tables Vol C Tables 4.2.6.8 and 6.1.1.4'
N N 0.0061 0.0033 'International Tables Vol C Tables 4.2.6.8 and 6.1.1.4'
O O 0.0106 0.0060 'International Tables Vol C Tables 4.2.6.8 and 6.1.1.4'
P P 0.1023 0.0942 'International Tables Vol C Tables 4.2.6.8 and 6.1.1.4'

loop_
_geom_angle_atom_site_label_1
_geom_angle_atom_site_label_2
_geom_angle_atom_site_label_3
_geom_angle
C1 N1 P1 130.4(2)
C1 N1 H1A 113.1(19)
P1 N1 H1A 116.5(19)
C2 C1 N1 120.4(6)
C2 C1 C2' 19.1(9)
N1 C1 C2' 122.6(9)
C2 C1 C7 120.4(6)
N1 C1 C7 119.1(3)
C2' C1 C7 115.8(8)
C1 C2 C3 124.1(11)
C1 C2 H2A 117.9
C3 C2 H2A 117.9
O1 C3 C2 121.7(11)
O1 C3 C4 120.1(10)
C2 C3 C4 118.1(8)
C6 C4 C5 111.7(6)
C6 C4 C3 112.4(6)
C5 C4 C3 106.7(5)
C6 C4 H4A 108.6
C5 C4 H4A 108.6
C3 C4 H4A 108.6
C1 C2' C3' 122.7(16)
C1 C2' H2A' 118.7
C3' C2' H2A' 118.7
O1' C3' C2' 122.8(16)
O1' C3' C4' 120.4(15)
C2' C3' C4' 116.8(12)
C5' C4' C6' 113.2(10)
C5' C4' C3' 110.6(9)
C6' C4' C3' 109.0(8)
C5' C4' H4A' 108.0
C6' C4' H4A' 108.0
C3' C4' H4A' 108.0
C4' C5' H5A' 109.5
C4' C5' H5B' 109.5
H5A' C5' H5B' 109.5
C4' C5' H5C' 109.5
H5A' C5' H5C' 109.5
H5B' C5' H5C' 109.5
C4' C6' H6A' 109.5
C4' C6' H6B' 109.5
H6A' C6' H6B' 109.5
C4' C6' H6C' 109.5
H6A' C6' H6C' 109.5
H6B' C6' H6C' 109.5
O2 C7 C8 123.2(3)
O2 C7 C1 117.8(3)
C8 C7 C1 119.0(3)
C13 C8 C9 119.5(3)
C13 C8 C7 121.7(3)
C9 C8 C7 118.8(3)
C10 C9 C8 120.0(3)
C10 C9 H9A 120.0
C8 C9 H9A 120.0
C9 C10 C11 119.9(3)
C9 C10 H10A 120.0
C11 C10 H10A 120.0
C12 C11 C10 120.3(3)
C12 C11 H11A 119.9
C10 C11 H11A 119.9
C11 C12 C13 120.4(3)
C11 C12 H12A 119.8
C13 C12 H12A 119.8
C12 C13 C8 119.9(3)
C12 C13 H13A 120.0
C8 C13 H13A 120.0
O3 P1 O5 115.10(12)
O3 P1 O4 116.46(12)
O5 P1 O4 105.84(11)
O3 P1 N1 111.87(12)
O5 P1 N1 104.82(13)
O4 P1 N1 101.25(12)
C14 O4 P1 123.16(16)
O4 C14 C15 110.7(2)
O4 C14 H14A 109.5
C15 C14 H14A 109.5
O4 C14 H14B 109.5
C15 C14 H14B 109.5
H14A C14 H14B 108.1
C16 C15 C14 108.1(2)
C16 C15 C17 107.7(2)
C14 C15 C17 108.8(2)
C16 C15 C18 111.4(2)
C14 C15 C18 110.7(2)
C17 C15 C18 110.0(2)
O5 C16 C15 112.2(2)
O5 C16 H16A 109.2
C15 C16 H16A 109.2
O5 C16 H16B 109.2
C15 C16 H16B 109.2
H16A C16 H16B 107.9
C16 O5 P1 124.94(18)
C15 C17 H17A 109.5
C15 C17 H17B 109.5
H17A C17 H17B 109.5
C15 C17 H17C 109.5
H17A C17 H17C 109.5
H17B C17 H17C 109.5
C15 C18 H18A 109.5
C15 C18 H18B 109.5
H18A C18 H18B 109.5
C15 C18 H18C 109.5
H18A C18 H18C 109.5
H18B C18 H18C 109.5

loop_
_geom_bond_atom_site_label_1
_geom_bond_atom_site_label_2
_geom_bond_distance
N1 C1 1.365(4)
N1 P1 1.646(2)
N1 H1A 0.86(3)
C1 C2 1.338(14)
C1 C2' 1.42(2)
C1 C7 1.516(4)
C2 C3 1.448(8)
C2 H2A 0.9500
C3 O1 1.240(8)
C3 C4 1.515(8)
C4 C6 1.504(7)
C4 C5 1.510(8)
C4 H4A 1.0000
C5 H5A 0.9800
C5 H5B 0.9800
C5 H5C 0.9800
C6 H6A 0.9800
C6 H6B 0.9800
C6 H6C 0.9800
C2' C3' 1.451(12)
C2' H2A' 0.9500
C3' O1' 1.234(12)
C3' C4' 1.520(11)
C4' C5' 1.505(10)
C4' C6' 1.513(10)
C4' H4A' 1.0000
C5' H5A' 0.9800
C5' H5B' 0.9800
C5' H5C' 0.9800
C6' H6A' 0.9800
C6' H6B' 0.9800
C6' H6C' 0.9800
C7 O2 1.213(3)
C7 C8 1.481(4)
C8 C13 1.388(4)
C8 C9 1.394(4)
C9 C10 1.382(4)
C9 H9A 0.9500
C10 C11 1.383(4)
C10 H10A 0.9500
C11 C12 1.373(4)
C11 H11A 0.9500
C12 C13 1.381(4)
C12 H12A 0.9500
C13 H13A 0.9500
P1 O3 1.460(2)
P1 O5 1.561(2)
P1 O4 1.5675(19)
O4 C14 1.468(3)
C14 C15 1.517(4)
C14 H14A 0.9900
C14 H14B 0.9900
C15 C16 1.512(4)
C15 C17 1.531(4)
C15 C18 1.534(4)
C16 O5 1.449(3)
C16 H16A 0.9900
C16 H16B 0.9900
C17 H17A 0.9800
C17 H17B 0.9800
C17 H17C 0.9800
C18 H18A 0.9800
C18 H18B 0.9800
C18 H18C 0.9800

loop_
_geom_hbond_atom_site_label_D
_geom_hbond_atom_site_label_H
_geom_hbond_atom_site_label_A
_geom_hbond_distance_DH
_geom_hbond_distance_HA
_geom_hbond_distance_DA
_geom_hbond_angle_DHA
N1 H1A O1 0.86(3) 1.90(4) 2.62(2) 140(3)
N1 H1A O1' 0.86(3) 2.02(4) 2.71(3) 137(3)

loop_
_geom_torsion_atom_site_label_1
_geom_torsion_atom_site_label_2
_geom_torsion_atom_site_label_3
_geom_torsion_atom_site_label_4
_geom_torsion
P1 N1 C1 C2 171.6(5)
P1 N1 C1 C2' -166.2(8)
P1 N1 C1 C7 -4.6(4)
N1 C1 C2 C3 12.3(9)
C2' C1 C2 C3 -90(4)
C7 C1 C2 C3 -171.5(5)
C1 C2 C3 O1 -4.6(12)
C1 C2 C3 C4 172.6(7)
O1 C3 C4 C6 -30.7(11)
C2 C3 C4 C6 152.0(6)
O1 C3 C4 C5 92.1(10)
C2 C3 C4 C5 -85.2(8)
C2 C1 C2' C3' 79(4)
N1 C1 C2' C3' -10.7(17)
C7 C1 C2' C3' -172.7(10)
C1 C2' C3' O1' 7(2)
C1 C2' C3' C4' -173.0(11)
O1' C3' C4' C5' 30.3(17)
C2' C3' C4' C5' -149.6(12)
O1' C3' C4' C6' -94.8(16)
C2' C3' C4' C6' 85.4(12)
C2 C1 C7 O2 104.9(5)
N1 C1 C7 O2 -78.8(4)
C2' C1 C7 O2 83.9(8)
C2 C1 C7 C8 -71.5(6)
N1 C1 C7 C8 104.8(3)
C2' C1 C7 C8 -92.5(8)
O2 C7 C8 C13 178.9(3)
C1 C7 C8 C13 -4.9(4)
O2 C7 C8 C9 -1.3(4)
C1 C7 C8 C9 174.8(3)
C13 C8 C9 C10 0.5(4)
C7 C8 C9 C10 -179.2(3)
C8 C9 C10 C11 -0.4(4)
C9 C10 C11 C12 -0.1(4)
C10 C11 C12 C13 0.7(4)
C11 C12 C13 C8 -0.6(4)
C9 C8 C13 C12 0.0(4)
C7 C8 C13 C12 179.7(3)
C1 N1 P1 O3 -16.0(3)
C1 N1 P1 O5 109.4(3)
C1 N1 P1 O4 -140.7(3)
O3 P1 O4 C14 105.5(2)
O5 P1 O4 C14 -23.9(2)
N1 P1 O4 C14 -133.0(2)
P1 O4 C14 C15 46.5(3)
O4 C14 C15 C16 -60.4(3)
O4 C14 C15 C17 -177.1(2)
O4 C14 C15 C18 61.8(3)
C14 C15 C16 O5 57.6(3)
C17 C15 C16 O5 175.0(2)
C18 C15 C16 O5 -64.2(3)
C15 C16 O5 P1 -40.4(3)
O3 P1 O5 C16 -109.4(2)
O4 P1 O5 C16 20.7(2)
N1 P1 O5 C16 127.3(2)
